data_4303983
loop_
_publ_author_name
'Alexander Falber'
'Louis Todaro'
'Israel Goldberg'
'Michael V. Favilla'
'Charles Michael Drain'

_publ_section_title
;
Routes to New Hafnium(IV) Tetraaryl Porphyrins and Crystal Structures of
Unusual Phosphate-, Sulfate-, and Peroxide-Bridged Dimers
;
_journal_name_full 'Inorganic Chemistry'
_journal_page_first 454
_journal_page_last 467
_journal_paper_doi 10.1021/ic700840j
_journal_volume 47
_journal_year 2008
_chemical_formula_moiety 'C49 H40 Hf N4 O5 S, 1.5(C Cl3)'
_chemical_formula_sum 'C50.5 H40 Cl4.5 Hf N4 O5 S'
_chemical_formula_weight 1152.94
_chemical_name_systematic
;
 ?
;
_space_group_IT_number 14
_symmetry_cell_setting monoclinic
_symmetry_space_group_name_Hall '-P 2ybc'
_symmetry_space_group_name_H-M 'P 1 21/c 1'
_atom_sites_solution_hydrogens geom
_atom_sites_solution_primary direct
_atom_sites_solution_secondary difmap
_audit_creation_method SHELXL-97
_cell_angle_alpha 90.00
_cell_angle_beta 91.37(3)
_cell_angle_gamma 90.00
_cell_formula_units_Z 4
_cell_length_a 14.624(3)
_cell_length_b 21.489(4)
_cell_length_c 15.044(3)
_cell_measurement_temperature 100(2)
_cell_volume 4726.3(16)
_computing_cell_refinement 'Bruker XSCANS'
_computing_data_collection 'Bruker XSCANS'
_computing_data_reduction 'Bruker SHELXTL'
_computing_molecular_graphics 'Bruker SHELXTL'
_computing_publication_material 'Bruker SHELXTL'
_computing_structure_refinement 'SHELXL-97 (Sheldrick, 1997)'
_computing_structure_solution 'SHELXS-97 (Sheldrick, 1990)'
_diffrn_ambient_temperature 100(2)
_diffrn_measured_fraction_theta_full 0.997
_diffrn_measured_fraction_theta_max 0.997
_diffrn_radiation_monochromator graphite
_diffrn_radiation_source 'fine-focus sealed tube'
_diffrn_radiation_type MoK\a
_diffrn_radiation_wavelength 0.71073
_diffrn_reflns_av_R_equivalents 0.1540
_diffrn_reflns_av_sigmaI/netI 0.0865
_diffrn_reflns_limit_h_max 17
_diffrn_reflns_limit_h_min -17
_diffrn_reflns_limit_k_max 25
_diffrn_reflns_limit_k_min -25
_diffrn_reflns_limit_l_max 17
_diffrn_reflns_limit_l_min -17
_diffrn_reflns_number 67862
_diffrn_reflns_theta_full 25.00
_diffrn_reflns_theta_max 25.00
_diffrn_reflns_theta_min 2.94
_exptl_absorpt_coefficient_mu 2.558
_exptl_absorpt_correction_T_max 0.9506
_exptl_absorpt_correction_T_min 0.7321
_exptl_absorpt_correction_type integration
_exptl_absorpt_process_details numerical
_exptl_crystal_density_diffrn 1.620
_exptl_crystal_density_method 'not measured'
_exptl_crystal_F_000 2302
_exptl_crystal_size_max 0.13
_exptl_crystal_size_mid 0.10
_exptl_crystal_size_min 0.02
_refine_diff_density_max 1.234
_refine_diff_density_min -0.808
_refine_diff_density_rms 0.144
_refine_ls_extinction_method none
_refine_ls_goodness_of_fit_ref 1.104
_refine_ls_hydrogen_treatment constr
_refine_ls_matrix_type full
_refine_ls_number_parameters 628
_refine_ls_number_reflns 8292
_refine_ls_number_restraints 0
_refine_ls_restrained_S_all 1.104
_refine_ls_R_factor_all 0.1114
_refine_ls_R_factor_gt 0.0693
_refine_ls_shift/su_max 0.078
_refine_ls_shift/su_mean 0.029
_refine_ls_structure_factor_coef Fsqd
_refine_ls_weighting_details 'calc w=1/[\s^2^(Fo^2^)+(0.0130P)^2^+44.8717P] where P=(Fo^2^+2Fc^2^)/3'
_refine_ls_weighting_scheme calc
_refine_ls_wR_factor_gt 0.1124
_refine_ls_wR_factor_ref 0.1257
_reflns_number_gt 5817
_reflns_number_total 8292
_reflns_threshold_expression >2sigma(I)
_cod_data_source_file ic700840j-file009.cif
_cod_data_source_block x1580l
_cod_depositor_comments
;
The following automatic conversions were performed:
'_symmetry_cell_setting' value 'Monoclinic' changed to 'monoclinic'
according to '/home/saulius/struct/CIF-dictionaries/cif_core.dic'
dictionary named 'cif_core.dic' version 2.4.1 from 2010-06-29.

Automatic conversion script
Id: cif_fix_enum 1527 2010-12-29 10:47:43Z saulius 
;
_cod_original_formula_sum 'C50.50 H40 Cl4.50 Hf N4 O5 S'
_cod_database_code 4303983

loop_
_symmetry_equiv_pos_as_xyz
'x, y, z'
'-x, y+1/2, -z+1/2'
'-x, -y, -z'
'x, -y-1/2, z-1/2'

loop_
_atom_site_label
_atom_site_type_symbol
_atom_site_fract_x
_atom_site_fract_y
_atom_site_fract_z
_atom_site_U_iso_or_equiv
_atom_site_adp_type
_atom_site_occupancy
_atom_site_symmetry_multiplicity
_atom_site_calc_flag
_atom_site_refinement_flags
_atom_site_disorder_assembly
_atom_site_disorder_group
Hf Hf 0.10080(3) 0.401758(17) -0.05825(2) 0.02853(12) Uani 1 1 d . . .
N1 N 0.0612(5) 0.3273(3) 0.0365(5) 0.0317(18) Uani 1 1 d . . .
N2 N 0.0013(5) 0.3456(3) -0.1402(5) 0.0317(18) Uani 1 1 d . . .
N3 N 0.1771(5) 0.3909(3) -0.1827(4) 0.0271(16) Uani 1 1 d . . .
N4 N 0.2369(5) 0.3741(3) -0.0018(5) 0.0287(17) Uani 1 1 d . . .
C1 C 0.1005(7) 0.3224(4) 0.1224(6) 0.035(2) Uani 1 1 d . . .
C2 C 0.0343(7) 0.3016(4) 0.1837(6) 0.038(2) Uani 1 1 d . . .
H2A H 0.0444 0.2945 0.2455 0.046 Uiso 1 1 calc R . .
C3 C -0.0465(7) 0.2937(4) 0.1372(6) 0.036(2) Uani 1 1 d . . .
H3A H -0.1032 0.2810 0.1608 0.043 Uiso 1 1 calc R . .
C4 C -0.0295(6) 0.3083(4) 0.0465(6) 0.033(2) Uani 1 1 d . . .
C5 C -0.0939(6) 0.3027(4) -0.0231(6) 0.031(2) Uani 1 1 d . . .
C6 C -0.0779(6) 0.3180(4) -0.1100(6) 0.030(2) Uani 1 1 d . . .
C7 C -0.1418(6) 0.3090(4) -0.1821(6) 0.034(2) Uani 1 1 d . . .
H7A H -0.2000 0.2896 -0.1792 0.041 Uiso 1 1 calc R . .
C8 C -0.1039(6) 0.3332(4) -0.2548(6) 0.038(2) Uani 1 1 d . . .
H8A H -0.1320 0.3356 -0.3123 0.045 Uiso 1 1 calc R . .
C9 C -0.0145(6) 0.3548(4) -0.2312(6) 0.032(2) Uani 1 1 d . . .
C10 C 0.0469(6) 0.3804(4) -0.2891(6) 0.032(2) Uani 1 1 d . . .
C11 C 0.1380(6) 0.3951(4) -0.2670(6) 0.036(2) Uani 1 1 d . . .
C12 C 0.2049(7) 0.4139(4) -0.3299(6) 0.039(2) Uani 1 1 d . . .
H12A H 0.1942 0.4222 -0.3913 0.047 Uiso 1 1 calc R . .
C13 C 0.2873(7) 0.4175(4) -0.2845(6) 0.037(2) Uani 1 1 d . . .
H13A H 0.3448 0.4272 -0.3091 0.045 Uiso 1 1 calc R . .
C14 C 0.2708(6) 0.4039(4) -0.1931(5) 0.032(2) Uani 1 1 d . . .
C15 C 0.3364(6) 0.4018(4) -0.1270(6) 0.034(2) Uani 1 1 d . . .
C16 C 0.3215(7) 0.3881(4) -0.0374(6) 0.036(2) Uani 1 1 d . . .
C17 C 0.3916(7) 0.3820(4) 0.0314(6) 0.040(2) Uani 1 1 d . . .
H17A H 0.4553 0.3885 0.0246 0.048 Uiso 1 1 calc R . .
C18 C 0.3504(7) 0.3655(4) 0.1067(7) 0.041(2) Uani 1 1 d . . .
H18A H 0.3796 0.3594 0.1631 0.049 Uiso 1 1 calc R . .
C19 C 0.2540(6) 0.3588(4) 0.0867(6) 0.031(2) Uani 1 1 d . . .
C20 C 0.1910(6) 0.3372(4) 0.1462(6) 0.035(2) Uani 1 1 d . . .
C21 C -0.1880(6) 0.2818(4) -0.0008(6) 0.033(2) Uani 1 1 d . . .
C22 C -0.2071(6) 0.2225(4) 0.0273(6) 0.035(2) Uani 1 1 d . . .
H22A H -0.1585 0.1933 0.0329 0.042 Uiso 1 1 calc R . .
C23 C -0.2949(7) 0.2036(5) 0.0480(7) 0.045(3) Uani 1 1 d . . .
H23A H -0.3058 0.1625 0.0685 0.054 Uiso 1 1 calc R . .
C24 C -0.3673(7) 0.2459(6) 0.0382(7) 0.055(3) Uani 1 1 d . . .
C25 C -0.3497(7) 0.3051(5) 0.0082(8) 0.058(3) Uani 1 1 d . . .
H25A H -0.3985 0.3340 0.0009 0.069 Uiso 1 1 calc R . .
C26 C -0.2628(7) 0.3226(5) -0.0112(7) 0.046(3) Uani 1 1 d . . .
H26A H -0.2525 0.3636 -0.0324 0.056 Uiso 1 1 calc R . .
C27 C -0.4639(8) 0.2268(7) 0.0628(10) 0.085(4) Uani 1 1 d . . .
H27A H -0.4787 0.2450 0.1205 0.128 Uiso 1 1 calc R . .
H27B H -0.4676 0.1814 0.0664 0.128 Uiso 1 1 calc R . .
H27C H -0.5076 0.2420 0.0173 0.128 Uiso 1 1 calc R . .
C31 C 0.0134(7) 0.3897(4) -0.3838(6) 0.038(2) Uani 1 1 d . . .
C32 C 0.0445(6) 0.3522(4) -0.4530(6) 0.039(2) Uani 1 1 d . . .
H32A H 0.0880 0.3203 -0.4403 0.046 Uiso 1 1 calc R . .
C33 C 0.0130(7) 0.3607(5) -0.5391(6) 0.041(2) Uani 1 1 d . . .
H33A H 0.0346 0.3348 -0.5852 0.049 Uiso 1 1 calc R . .
C34 C -0.0499(6) 0.4070(5) -0.5589(6) 0.039(2) Uani 1 1 d . . .
C35 C -0.0812(7) 0.4437(4) -0.4914(6) 0.041(2) Uani 1 1 d . . .
H35A H -0.1247 0.4753 -0.5049 0.049 Uiso 1 1 calc R . .
C36 C -0.0512(7) 0.4357(4) -0.4042(6) 0.037(2) Uani 1 1 d . . .
H36A H -0.0744 0.4614 -0.3586 0.044 Uiso 1 1 calc R . .
C37 C -0.0826(8) 0.4163(5) -0.6542(7) 0.059(3) Uani 1 1 d . . .
H37A H -0.1240 0.4521 -0.6576 0.089 Uiso 1 1 calc R . .
H37B H -0.1150 0.3789 -0.6750 0.089 Uiso 1 1 calc R . .
H37C H -0.0299 0.4238 -0.6917 0.089 Uiso 1 1 calc R . .
C41 C 0.4331(7) 0.4113(5) -0.1543(6) 0.044(3) Uani 1 1 d . . .
C42 C 0.4756(10) 0.4660(7) -0.1484(13) 0.132(8) Uani 1 1 d . . .
H42A H 0.4447 0.5002 -0.1226 0.158 Uiso 1 1 calc R . .
C43 C 0.5649(11) 0.4751(8) -0.1792(14) 0.143(9) Uani 1 1 d . . .
H43A H 0.5940 0.5143 -0.1708 0.172 Uiso 1 1 calc R . .
C44 C 0.6090(7) 0.4294(6) -0.2201(7) 0.057(3) Uani 1 1 d . . .
C45 C 0.5701(9) 0.3738(6) -0.2223(9) 0.073(4) Uani 1 1 d . . .
H45A H 0.6027 0.3393 -0.2453 0.088 Uiso 1 1 calc R . .
C46 C 0.4815(8) 0.3650(5) -0.1911(8) 0.068(4) Uani 1 1 d . . .
H46A H 0.4545 0.3249 -0.1961 0.081 Uiso 1 1 calc R . .
C47 C 0.7024(7) 0.4406(6) -0.2598(8) 0.069(4) Uani 1 1 d . . .
H47A H 0.6950 0.4644 -0.3150 0.104 Uiso 1 1 calc R . .
H47B H 0.7314 0.4005 -0.2724 0.104 Uiso 1 1 calc R . .
H47C H 0.7410 0.4640 -0.2174 0.104 Uiso 1 1 calc R . .
C51 C 0.2206(6) 0.3275(4) 0.2409(6) 0.034(2) Uani 1 1 d . . .
C52 C 0.2353(8) 0.2693(5) 0.2757(7) 0.055(3) Uani 1 1 d . . .
H52A H 0.2259 0.2336 0.2393 0.066 Uiso 1 1 calc R . .
C53 C 0.2634(8) 0.2624(5) 0.3626(7) 0.055(3) Uani 1 1 d . . .
H53A H 0.2764 0.2216 0.3838 0.066 Uiso 1 1 calc R . .
C54 C 0.2738(6) 0.3108(4) 0.4202(6) 0.036(2) Uani 1 1 d . . .
C55 C 0.2578(8) 0.3697(4) 0.3858(7) 0.049(3) Uani 1 1 d . . .
H55A H 0.2647 0.4050 0.4235 0.059 Uiso 1 1 calc R . .
C56 C 0.2318(8) 0.3781(5) 0.2971(7) 0.050(3) Uani 1 1 d . . .
H56A H 0.2216 0.4190 0.2749 0.060 Uiso 1 1 calc R . .
C57 C 0.2992(7) 0.3014(5) 0.5163(6) 0.047(3) Uani 1 1 d . . .
H57A H 0.2436 0.2969 0.5507 0.071 Uiso 1 1 calc R . .
H57B H 0.3342 0.3374 0.5382 0.071 Uiso 1 1 calc R . .
H57C H 0.3365 0.2637 0.5229 0.071 Uiso 1 1 calc R . .
S S -0.07580(16) 0.49768(10) -0.12091(15) 0.0316(6) Uani 1 1 d . . .
O1 O 0.0171(4) 0.4693(3) -0.1195(4) 0.0367(16) Uani 1 1 d . . .
O2 O -0.0672(4) 0.5529(3) -0.0594(4) 0.0340(15) Uani 1 1 d . . .
O3 O -0.0977(4) 0.5183(3) -0.2089(4) 0.0416(16) Uani 1 1 d . . .
O4 O -0.1410(4) 0.4543(3) -0.0837(4) 0.0387(16) Uani 1 1 d . . .
O11 O 0.1874(4) 0.4907(3) -0.0633(4) 0.0348(15) Uani 1 1 d . . .
H11A H 0.1732 0.5070 -0.0148 0.052 Uiso 1 1 calc R . .
C111 C 0.1860(7) 0.5372(4) -0.1318(6) 0.045(3) Uani 1 1 d . . .
H11B H 0.1858 0.5170 -0.1902 0.067 Uiso 1 1 calc R . .
H11C H 0.2404 0.5636 -0.1252 0.067 Uiso 1 1 calc R . .
H11D H 0.1309 0.5628 -0.1268 0.067 Uiso 1 1 calc R . .
C61 C 0.6146(11) 0.3454(7) 0.3306(10) 0.095(5) Uani 1 1 d . A 1
Cl1 Cl 0.4992(3) 0.3243(3) 0.3303(3) 0.144(2) Uani 1 1 d . A 1
Cl2 Cl 0.6706(3) 0.3148(2) 0.2434(4) 0.1375(19) Uani 1 1 d . A 1
Cl3 Cl 0.6531(5) 0.4187(3) 0.3591(5) 0.085(2) Uani 0.50 1 d P A 1
Cl3B Cl 0.5772(8) 0.4201(4) 0.2619(8) 0.140(4) Uani 0.50 1 d P B 2
C62 C 0.5373(17) 0.5032(19) 0.515(3) 0.163(18) Uani 0.50 1 d P . 3
Cl4 Cl 0.4646(12) 0.4410(7) 0.5197(11) 0.170(6) Uani 0.50 1 d P . 3
Cl5 Cl 0.4974(8) 0.5505(6) 0.4253(7) 0.102(3) Uani 0.50 1 d P . 3
Cl6 Cl 0.6507(6) 0.4786(4) 0.4893(7) 0.120(3) Uani 0.50 1 d P C 3

loop_
_atom_site_aniso_label
_atom_site_aniso_U_11
_atom_site_aniso_U_22
_atom_site_aniso_U_33
_atom_site_aniso_U_23
_atom_site_aniso_U_13
_atom_site_aniso_U_12
Hf 0.0329(2) 0.02310(18) 0.0294(2) -0.00146(19) -0.00167(14) 0.0022(2)
N1 0.040(5) 0.024(4) 0.031(4) -0.001(3) -0.005(4) 0.000(4)
N2 0.035(5) 0.027(4) 0.033(5) -0.003(3) 0.001(4) 0.001(4)
N3 0.035(4) 0.023(4) 0.023(4) -0.009(3) -0.002(3) -0.002(3)
N4 0.025(4) 0.023(4) 0.038(5) -0.002(3) -0.002(4) 0.002(3)
C1 0.045(6) 0.027(5) 0.033(6) 0.000(4) 0.003(5) -0.001(4)
C2 0.048(6) 0.026(5) 0.040(6) -0.001(4) 0.002(5) 0.005(5)
C3 0.037(6) 0.040(6) 0.032(5) 0.002(4) -0.001(5) -0.007(5)
C4 0.043(6) 0.019(4) 0.036(6) 0.000(4) 0.002(5) 0.004(4)
C5 0.030(5) 0.018(4) 0.045(6) -0.006(4) 0.002(5) 0.001(4)
C6 0.040(6) 0.018(4) 0.031(5) 0.004(4) 0.000(4) 0.002(4)
C7 0.031(5) 0.030(5) 0.041(6) -0.003(4) -0.005(5) -0.005(4)
C8 0.039(6) 0.046(6) 0.028(5) 0.001(4) -0.004(5) 0.002(5)
C9 0.035(6) 0.026(5) 0.035(6) 0.004(4) -0.005(5) 0.001(4)
C10 0.036(6) 0.026(5) 0.035(5) -0.007(4) 0.002(4) 0.007(4)
C11 0.044(6) 0.023(5) 0.040(5) -0.003(4) 0.002(5) -0.002(5)
C12 0.052(6) 0.033(6) 0.033(5) -0.001(4) 0.005(5) -0.005(5)
C13 0.042(6) 0.029(5) 0.041(6) -0.012(4) -0.004(5) -0.002(4)
C14 0.033(5) 0.032(5) 0.031(5) -0.004(4) 0.003(4) -0.006(5)
C15 0.036(5) 0.028(5) 0.040(5) -0.010(5) 0.001(4) 0.009(5)
C16 0.040(6) 0.023(5) 0.045(6) -0.012(4) -0.011(5) 0.005(4)
C17 0.038(6) 0.039(6) 0.042(6) -0.009(4) -0.007(5) 0.007(4)
C18 0.044(6) 0.041(6) 0.036(6) 0.000(5) -0.006(5) 0.004(5)
C19 0.031(5) 0.028(5) 0.034(5) -0.009(4) -0.005(4) 0.004(4)
C20 0.034(6) 0.022(5) 0.048(6) 0.001(4) -0.003(5) 0.001(4)
C21 0.038(6) 0.031(5) 0.030(5) -0.005(4) 0.000(4) -0.002(4)
C22 0.037(6) 0.034(5) 0.033(5) -0.003(4) -0.005(4) -0.002(4)
C23 0.041(6) 0.044(6) 0.051(7) -0.006(5) 0.004(5) -0.011(5)
C24 0.035(6) 0.067(8) 0.063(8) -0.006(6) 0.008(6) -0.010(6)
C25 0.033(7) 0.056(7) 0.085(9) -0.003(6) 0.008(6) 0.013(6)
C26 0.042(7) 0.036(6) 0.061(7) -0.001(5) -0.001(5) 0.004(5)
C27 0.046(8) 0.094(11) 0.115(12) -0.005(9) 0.007(8) -0.016(7)
C31 0.043(6) 0.039(6) 0.033(5) 0.001(4) 0.000(5) -0.005(5)
C32 0.039(6) 0.041(6) 0.036(6) -0.003(5) -0.005(5) -0.003(5)
C33 0.045(6) 0.051(6) 0.026(5) -0.006(5) 0.003(5) -0.008(5)
C34 0.040(6) 0.049(6) 0.029(5) 0.016(5) -0.005(4) -0.009(5)
C35 0.043(6) 0.036(6) 0.044(6) 0.005(5) -0.004(5) 0.001(5)
C36 0.048(6) 0.027(5) 0.035(6) 0.003(4) -0.003(5) 0.003(5)
C37 0.057(7) 0.075(9) 0.046(7) 0.003(6) -0.005(6) -0.004(6)
C41 0.041(6) 0.051(7) 0.039(6) -0.010(5) -0.005(5) 0.000(5)
C42 0.069(10) 0.085(11) 0.25(2) -0.096(13) 0.072(12) -0.031(9)
C43 0.087(12) 0.101(12) 0.24(2) -0.107(14) 0.080(14) -0.048(10)
C44 0.028(6) 0.092(9) 0.050(7) -0.013(6) -0.003(5) 0.003(6)
C45 0.075(10) 0.044(7) 0.103(11) 0.014(7) 0.042(8) 0.006(7)
C46 0.055(8) 0.046(7) 0.103(10) 0.028(7) 0.033(7) 0.006(6)
C47 0.039(7) 0.092(10) 0.077(9) -0.003(7) -0.001(6) -0.002(7)
C51 0.037(6) 0.028(5) 0.037(6) 0.005(4) -0.005(4) 0.001(4)
C52 0.086(9) 0.033(6) 0.045(7) 0.000(5) -0.016(6) -0.007(6)
C53 0.084(9) 0.033(6) 0.046(7) 0.011(5) -0.025(6) 0.007(6)
C54 0.031(5) 0.040(6) 0.036(6) 0.001(4) -0.006(4) 0.002(4)
C55 0.075(8) 0.034(6) 0.039(6) -0.007(5) -0.012(6) 0.005(5)
C56 0.075(8) 0.033(5) 0.041(6) 0.004(5) -0.006(6) 0.012(5)
C57 0.050(7) 0.044(6) 0.047(6) 0.006(5) -0.003(5) 0.001(5)
S 0.0380(14) 0.0263(12) 0.0302(13) -0.0017(10) -0.0018(11) 0.0017(11)
O1 0.038(4) 0.030(3) 0.042(4) 0.000(3) -0.004(3) 0.010(3)
O2 0.048(4) 0.029(3) 0.026(3) -0.002(3) 0.008(3) 0.003(3)
O3 0.047(4) 0.047(4) 0.030(4) 0.004(3) -0.007(3) 0.000(3)
O4 0.039(4) 0.033(3) 0.044(4) -0.007(3) 0.001(3) -0.006(3)
O11 0.045(4) 0.025(3) 0.034(4) 0.002(3) 0.003(3) 0.000(3)
C111 0.065(7) 0.036(6) 0.034(6) 0.001(5) -0.003(5) -0.004(5)
C61 0.116(13) 0.089(11) 0.083(10) -0.003(8) 0.039(9) -0.021(9)
Cl1 0.084(3) 0.243(6) 0.104(3) 0.055(4) -0.006(3) -0.008(4)
Cl2 0.126(4) 0.117(4) 0.171(5) -0.036(3) 0.048(4) -0.011(3)
Cl3 0.081(5) 0.063(4) 0.111(6) -0.021(4) -0.003(4) -0.008(3)
Cl3B 0.154(9) 0.092(7) 0.176(10) 0.018(6) 0.017(8) 0.010(6)
C62 0.049(18) 0.14(3) 0.30(5) 0.17(3) 0.02(3) 0.00(2)
Cl4 0.207(17) 0.109(9) 0.197(16) 0.018(11) 0.045(12) -0.039(10)
Cl5 0.101(8) 0.096(7) 0.109(8) 0.022(6) 0.025(6) 0.019(6)
Cl6 0.116(7) 0.104(6) 0.140(8) 0.007(6) -0.022(6) 0.004(5)

loop_
_atom_type_symbol
_atom_type_description
_atom_type_scat_dispersion_real
_atom_type_scat_dispersion_imag
_atom_type_scat_source
C C 0.0033 0.0016 'International Tables Vol C Tables 4.2.6.8 and 6.1.1.4'
H H 0.0000 0.0000 'International Tables Vol C Tables 4.2.6.8 and 6.1.1.4'
N N 0.0061 0.0033 'International Tables Vol C Tables 4.2.6.8 and 6.1.1.4'
O O 0.0106 0.0060 'International Tables Vol C Tables 4.2.6.8 and 6.1.1.4'
Hf Hf -0.5830 6.1852 'International Tables Vol C Tables 4.2.6.8 and 6.1.1.4'
S S 0.1246 0.1234 'International Tables Vol C Tables 4.2.6.8 and 6.1.1.4'
Cl Cl 0.1484 0.1585 'International Tables Vol C Tables 4.2.6.8 and 6.1.1.4'

loop_
_geom_angle_atom_site_label_1
_geom_angle_atom_site_label_2
_geom_angle_atom_site_label_3
_geom_angle
_geom_angle_site_symmetry_1
_geom_angle_site_symmetry_3
_geom_angle_publ_flag
O2 Hf O1 84.4(2) 3_565 . ?
O2 Hf N3 154.0(2) 3_565 . ?
O1 Hf N3 90.2(2) . . ?
O2 Hf N1 73.9(2) 3_565 . ?
O1 Hf N1 128.3(3) . . ?
N3 Hf N1 127.5(2) . . ?
O2 Hf N4 91.6(2) 3_565 . ?
O1 Hf N4 149.2(2) . . ?
N3 Hf N4 80.2(3) . . ?
N1 Hf N4 78.9(3) . . ?
O2 Hf N2 123.7(3) 3_565 . ?
O1 Hf N2 76.5(2) . . ?
N3 Hf N2 79.1(3) . . ?
N1 Hf N2 77.9(3) . . ?
N4 Hf N2 129.1(2) . . ?
C4 N1 C1 104.3(7) . . ?
C4 N1 Hf 122.6(5) . . ?
C1 N1 Hf 122.3(6) . . ?
C6 N2 C9 105.2(7) . . ?
C6 N2 Hf 126.0(6) . . ?
C9 N2 Hf 123.6(6) . . ?
C11 N3 C14 105.5(7) . . ?
C11 N3 Hf 124.3(6) . . ?
C14 N3 Hf 125.7(5) . . ?
C19 N4 C16 106.1(7) . . ?
C19 N4 Hf 124.6(6) . . ?
C16 N4 Hf 126.3(6) . . ?
C20 C1 N1 125.6(9) . . ?
C20 C1 C2 124.0(9) . . ?
N1 C1 C2 110.5(8) . . ?
C3 C2 C1 107.4(8) . . ?
C2 C3 C4 107.1(9) . . ?
C5 C4 N1 124.7(8) . . ?
C5 C4 C3 124.6(9) . . ?
N1 C4 C3 110.7(8) . . ?
C6 C5 C4 124.4(8) . . ?
C6 C5 C21 117.7(8) . . ?
C4 C5 C21 117.8(8) . . ?
C5 C6 N2 125.2(8) . . ?
C5 C6 C7 124.6(9) . . ?
N2 C6 C7 110.2(8) . . ?
C8 C7 C6 107.0(8) . . ?
C7 C8 C9 108.4(8) . . ?
C10 C9 N2 125.5(8) . . ?
C10 C9 C8 125.4(8) . . ?
N2 C9 C8 109.1(8) . . ?
C9 C10 C11 124.7(8) . . ?
C9 C10 C31 116.6(8) . . ?
C11 C10 C31 118.6(8) . . ?
N3 C11 C10 124.9(8) . . ?
N3 C11 C12 110.5(8) . . ?
C10 C11 C12 124.5(8) . . ?
C13 C12 C11 107.0(8) . . ?
C12 C13 C14 107.4(9) . . ?
C15 C14 N3 125.5(8) . . ?
C15 C14 C13 125.0(8) . . ?
N3 C14 C13 109.5(7) . . ?
C14 C15 C16 125.7(8) . . ?
C14 C15 C41 116.7(8) . . ?
C16 C15 C41 117.5(8) . . ?
N4 C16 C15 125.0(8) . . ?
N4 C16 C17 109.1(8) . . ?
C15 C16 C17 125.7(9) . . ?
C18 C17 C16 107.6(9) . . ?
C17 C18 C19 107.8(9) . . ?
C20 C19 N4 126.4(8) . . ?
C20 C19 C18 124.2(9) . . ?
N4 C19 C18 109.2(8) . . ?
C19 C20 C1 123.5(9) . . ?
C19 C20 C51 118.9(8) . . ?
C1 C20 C51 117.6(8) . . ?
C22 C21 C26 116.7(9) . . ?
C22 C21 C5 122.9(8) . . ?
C26 C21 C5 120.4(8) . . ?
C21 C22 C23 122.4(9) . . ?
C22 C23 C24 119.2(10) . . ?
C25 C24 C23 119.2(10) . . ?
C25 C24 C27 120.6(11) . . ?
C23 C24 C27 120.2(11) . . ?
C26 C25 C24 120.5(10) . . ?
C25 C26 C21 122.0(10) . . ?
C32 C31 C36 118.3(8) . . ?
C32 C31 C10 121.4(8) . . ?
C36 C31 C10 120.3(8) . . ?
C33 C32 C31 120.9(9) . . ?
C32 C33 C34 120.3(9) . . ?
C35 C34 C33 119.1(8) . . ?
C35 C34 C37 121.4(9) . . ?
C33 C34 C37 119.5(9) . . ?
C34 C35 C36 121.8(9) . . ?
C35 C36 C31 119.5(9) . . ?
C42 C41 C46 115.5(11) . . ?
C42 C41 C15 123.1(10) . . ?
C46 C41 C15 121.4(9) . . ?
C41 C42 C43 122.4(13) . . ?
C44 C43 C42 120.7(13) . . ?
C45 C44 C43 117.7(12) . . ?
C45 C44 C47 121.5(11) . . ?
C43 C44 C47 120.8(12) . . ?
C44 C45 C46 120.9(12) . . ?
C41 C46 C45 122.5(11) . . ?
C52 C51 C56 117.9(9) . . ?
C52 C51 C20 122.0(8) . . ?
C56 C51 C20 120.1(8) . . ?
C53 C52 C51 120.2(9) . . ?
C52 C53 C54 123.5(9) . . ?
C53 C54 C55 116.5(9) . . ?
C53 C54 C57 122.2(8) . . ?
C55 C54 C57 121.3(9) . . ?
C54 C55 C56 121.1(9) . . ?
C51 C56 C55 120.7(9) . . ?
O3 S O4 115.0(4) . . ?
O3 S O1 109.0(4) . . ?
O4 S O1 109.8(4) . . ?
O3 S O2 109.8(4) . . ?
O4 S O2 108.3(4) . . ?
O1 S O2 104.5(4) . . ?
S O1 Hf 144.4(4) . . ?
S O2 Hf 150.3(4) . 3_565 ?
Cl2 C61 Cl3 112.7(8) . . ?
Cl2 C61 Cl1 112.4(9) . . ?
Cl3 C61 Cl1 123.3(10) . . ?
Cl5 C62 Cl4 107(2) . . ?
Cl5 C62 Cl6 107(2) . . ?
Cl4 C62 Cl6 111(2) . . ?

loop_
_geom_bond_atom_site_label_1
_geom_bond_atom_site_label_2
_geom_bond_distance
_geom_bond_site_symmetry_2
_geom_bond_publ_flag
Hf O2 2.090(5) 3_565 ?
Hf O1 2.098(6) . ?
Hf N3 2.215(7) . ?
Hf N1 2.229(7) . ?
Hf N4 2.226(7) . ?
Hf N2 2.238(7) . ?
N1 C4 1.399(11) . ?
N1 C1 1.406(11) . ?
N2 C6 1.388(11) . ?
N2 C9 1.397(11) . ?
N3 C11 1.382(10) . ?
N3 C14 1.410(10) . ?
N4 C19 1.388(11) . ?
N4 C16 1.392(11) . ?
C1 C20 1.398(13) . ?
C1 C2 1.425(13) . ?
C2 C3 1.370(12) . ?
C3 C4 1.428(12) . ?
C4 C5 1.397(12) . ?
C5 C6 1.374(12) . ?
C5 C21 1.493(12) . ?
C6 C7 1.427(12) . ?
C7 C8 1.343(12) . ?
C8 C9 1.425(13) . ?
C9 C10 1.380(12) . ?
C10 C11 1.402(12) . ?
C10 C31 1.509(12) . ?
C11 C12 1.435(13) . ?
C12 C13 1.373(13) . ?
C13 C14 1.431(12) . ?
C14 C15 1.366(11) . ?
C15 C16 1.403(12) . ?
C15 C41 1.496(13) . ?
C16 C17 1.444(12) . ?
C17 C18 1.343(13) . ?
C18 C19 1.442(13) . ?
C19 C20 1.381(12) . ?
C20 C51 1.494(12) . ?
C21 C22 1.374(12) . ?
C21 C26 1.408(13) . ?
C22 C23 1.389(13) . ?
C23 C24 1.400(14) . ?
C24 C25 1.376(15) . ?
C24 C27 1.526(15) . ?
C25 C26 1.364(14) . ?
C31 C32 1.402(12) . ?
C31 C36 1.397(12) . ?
C32 C33 1.377(12) . ?
C33 C34 1.381(13) . ?
C34 C35 1.373(13) . ?
C34 C37 1.514(12) . ?
C35 C36 1.383(12) . ?
C41 C42 1.332(16) . ?
C41 C46 1.347(14) . ?
C42 C43 1.409(18) . ?
C43 C44 1.335(17) . ?
C44 C45 1.324(15) . ?
C44 C47 1.523(15) . ?
C45 C46 1.401(15) . ?
C51 C52 1.372(12) . ?
C51 C56 1.384(13) . ?
C52 C53 1.370(13) . ?
C53 C54 1.359(13) . ?
C54 C55 1.386(13) . ?
C54 C57 1.498(12) . ?
C55 C56 1.390(13) . ?
S O3 1.425(6) . ?
S O4 1.455(6) . ?
S O1 1.488(6) . ?
S O2 1.508(6) . ?
O2 Hf 2.090(5) 3_565 ?
O11 C111 1.435(10) . ?
C61 Cl2 1.697(14) . ?
C61 Cl3 1.723(15) . ?
C61 Cl1 1.747(16) . ?
C62 Cl5 1.77(3) . ?
C62 Cl4 1.71(4) . ?
C62 Cl6 1.79(3) . ?
